data_4000907
loop_
_publ_author_name
'Chen, Qing'
'Zeng, Ming-Hua'
'Wei, Lian-Qiang'
'Kurmoo, Mohamedally'

_publ_section_title
;
 A Multifaceted Cage Cluster, [CoII6O12&#x2283; X]&#x2212;(X =
 Cl&#x2212;or F&#x2212;): Halide Template Effect and Frustrated Magnetism
;
_journal_issue 14
_journal_name_full 'Chemistry of Materials'
_journal_page_first 4328
_journal_paper_doi 10.1021/cm1014459
_journal_volume 22
_journal_year 2010
_chemical_formula_sum 'C84 H36 Cl Co6 N12 O24'
_chemical_formula_weight 1986.28
_chemical_name_systematic
; 
 ? 
;
_space_group_IT_number 148
_symmetry_cell_setting trigonal
_symmetry_space_group_name_Hall '-R 3'
_symmetry_space_group_name_H-M 'R -3 :H'
_atom_sites_solution_hydrogens geom
_atom_sites_solution_primary direct
_atom_sites_solution_secondary difmap
_audit_creation_method SHELXL-97
_cell_angle_alpha 90.00
_cell_angle_beta 90.00
_cell_angle_gamma 120.00
_cell_formula_units_Z 3
_cell_length_a 21.842(7)
_cell_length_b 21.842(7)
_cell_length_c 14.502(9)
_cell_measurement_temperature 353(2)
_cell_measurement_theta_max 24
_cell_measurement_theta_min 1.8
_cell_volume 5992(5)
_computing_cell_refinement 'Bruker SMART'
_computing_data_collection 'Bruker SMART'
_computing_data_reduction 'Bruker SAINT'
_computing_molecular_graphics 'Bruker SHELXTL'
_computing_publication_material 'Bruker SHELXTL'
_computing_structure_refinement 'SHELXL-97 (Sheldrick, 1997)'
_computing_structure_solution 'SHELXS-97 (Sheldrick, 1990)'
_diffrn_ambient_temperature 353(2)
_diffrn_measured_fraction_theta_full 1.000
_diffrn_measured_fraction_theta_max 1.000
_diffrn_radiation_monochromator graphite
_diffrn_radiation_source 'fine-focus sealed tube'
_diffrn_radiation_type MoK\a
_diffrn_radiation_wavelength 0.71073
_diffrn_reflns_av_R_equivalents 0.2123
_diffrn_reflns_av_sigmaI/netI 0.2939
_diffrn_reflns_limit_h_max 20
_diffrn_reflns_limit_h_min -24
_diffrn_reflns_limit_k_max 24
_diffrn_reflns_limit_k_min -24
_diffrn_reflns_limit_l_max 16
_diffrn_reflns_limit_l_min -10
_diffrn_reflns_number 6962
_diffrn_reflns_theta_full 23.99
_diffrn_reflns_theta_max 23.99
_diffrn_reflns_theta_min 1.77
_exptl_absorpt_coefficient_mu 1.339
_exptl_absorpt_correction_T_max 0.8678
_exptl_absorpt_correction_T_min 0.8108
_exptl_absorpt_correction_type multi-scan
_exptl_absorpt_process_details SADABS
_exptl_crystal_colour red
_exptl_crystal_density_diffrn 1.651
_exptl_crystal_density_method 'not measured'
_exptl_crystal_description block
_exptl_crystal_F_000 2985
_exptl_crystal_size_max 0.19
_exptl_crystal_size_mid 0.17
_exptl_crystal_size_min 0.12
_refine_diff_density_max 1.241
_refine_diff_density_min -0.806
_refine_diff_density_rms 0.233
_refine_ls_extinction_coef 0.013(2)
_refine_ls_extinction_expression Fc^*^=kFc[1+0.001xFc^2^\l^3^/sin(2\q)]^-1/4^
_refine_ls_extinction_method SHELXL
_refine_ls_goodness_of_fit_ref 1.003
_refine_ls_hydrogen_treatment constr
_refine_ls_matrix_type full
_refine_ls_number_parameters 193
_refine_ls_number_reflns 2094
_refine_ls_number_restraints 0
_refine_ls_restrained_S_all 1.003
_refine_ls_R_factor_all 0.2858
_refine_ls_R_factor_gt 0.1217
_refine_ls_shift/su_max 0.002
_refine_ls_shift/su_mean 0.000
_refine_ls_structure_factor_coef Fsqd
_refine_ls_weighting_details 'calc w=1/[\s^2^(Fo^2^)+(0.1559P)^2^+0.0000P] where P=(Fo^2^+2Fc^2^)/3'
_refine_ls_weighting_scheme calc
_refine_ls_wR_factor_gt 0.2410
_refine_ls_wR_factor_ref 0.3960
_reflns_number_gt 580
_reflns_number_total 2094
_reflns_threshold_expression >2sigma(I)
_cod_data_source_file cm1014459_si_002.cif
_cod_data_source_block co_1'
_cod_depositor_comments
;
The following automatic conversions were performed:

'_symmetry_cell_setting' value 'Trigonal' changed to 'trigonal'
according to /home/saulius/struct/CIF-dictionaries/cif_core.dic
dictionary named 'cif_core.dic' version 2.4.2 from 2011-04-26.

Automatic conversion script
Id: cif_fix_values 1715 2011-07-08 13:25:40Z adriana 
;
_cod_original_sg_symbol_H-M R-3
_cod_database_code 4000907

loop_
_symmetry_equiv_pos_as_xyz
'x, y, z'
'-y, x-y, z'
'-x+y, -x, z'
'x+2/3, y+1/3, z+1/3'
'-y+2/3, x-y+1/3, z+1/3'
'-x+y+2/3, -x+1/3, z+1/3'
'x+1/3, y+2/3, z+2/3'
'-y+1/3, x-y+2/3, z+2/3'
'-x+y+1/3, -x+2/3, z+2/3'
'-x, -y, -z'
'y, -x+y, -z'
'x-y, x, -z'
'-x+2/3, -y+1/3, -z+1/3'
'y+2/3, -x+y+1/3, -z+1/3'
'x-y+2/3, x+1/3, -z+1/3'
'-x+1/3, -y+2/3, -z+2/3'
'y+1/3, -x+y+2/3, -z+2/3'
'x-y+1/3, x+2/3, -z+2/3'

loop_
_atom_site_label
_atom_site_type_symbol
_atom_site_fract_x
_atom_site_fract_y
_atom_site_fract_z
_atom_site_U_iso_or_equiv
_atom_site_adp_type
_atom_site_occupancy
_atom_site_symmetry_multiplicity
_atom_site_calc_flag
_atom_site_refinement_flags
Cl Cl 0.0000 1.0000 0.0000 0.102(4) Uani 1 6 d S
Co1 Co 0.10046(13) 0.99730(12) 0.1055(2) 0.121(2) Uani 1 1 d .
C13 C 0.2263(16) 1.1051(12) -0.014(2) 0.136(9) Uani 1 1 d .
C1 C 0.2574(12) 1.0868(13) 0.065(2) 0.125(9) Uani 1 1 d .
C2 C 0.3334(9) 1.1170(11) 0.079(2) 0.131(9) Uani 1 1 d .
H3A H 0.3668 1.1505 0.0396 0.157 Uiso 1 1 calc R
C3 C 0.3518(17) 1.0931(16) 0.154(3) 0.158(13) Uani 1 1 d .
H4A H 0.3998 1.1123 0.1654 0.189 Uiso 1 1 calc R
C4 C 0.3046(15) 1.0418(17) 0.215(3) 0.151(11) Uani 1 1 d .
C5 C 0.3213(17) 1.0182(16) 0.295(3) 0.24(2) Uani 1 1 d .
H6A H 0.3678 1.0396 0.3156 0.294 Uiso 1 1 calc R
C6 C 0.271(2) 0.9654(19) 0.341(3) 0.26(2) Uani 1 1 d .
H7A H 0.2826 0.9429 0.3867 0.308 Uiso 1 1 calc R
C7 C 0.195(2) 0.941(2) 0.322(4) 0.26(2) Uani 1 1 d .
C12 C 0.1813(18) 0.9710(18) 0.250(2) 0.155(11) Uani 1 1 d .
C11 C 0.2349(17) 1.0203(14) 0.190(3) 0.146(11) Uani 1 1 d .
C8 C 0.138(3) 0.885(2) 0.375(4) 0.40(4) Uani 1 1 d .
H11A H 0.1476 0.8659 0.4270 0.481 Uiso 1 1 calc R
C9 C 0.070(2) 0.8625(18) 0.345(3) 0.28(2) Uani 1 1 d .
H12A H 0.0320 0.8241 0.3730 0.340 Uiso 1 1 calc R
C10 C 0.0604(16) 0.8983(13) 0.273(2) 0.171(11) Uani 1 1 d .
C14 C -0.0123(13) 0.8830(14) 0.229(3) 0.165(15) Uani 1 1 d .
N1 N 0.2111(10) 1.0406(10) 0.1218(17) 0.114(6) Uani 1 1 d .
N2 N 0.1113(10) 0.9489(9) 0.2247(14) 0.129(7) Uani 1 1 d .
O1 O 0.1608(6) 1.0822(5) -0.0122(9) 0.113(5) Uani 1 1 d .
O2 O 0.2681(9) 1.1455(11) -0.0786(15) 0.181(8) Uani 1 1 d .
O4 O -0.0642(11) 0.8373(10) 0.2806(15) 0.194(9) Uani 1 1 d .
O3 O -0.0166(10) 0.9125(10) 0.1684(15) 0.149(8) Uani 1 1 d .

loop_
_atom_site_aniso_label
_atom_site_aniso_U_11
_atom_site_aniso_U_22
_atom_site_aniso_U_33
_atom_site_aniso_U_23
_atom_site_aniso_U_13
_atom_site_aniso_U_12
Cl 0.062(4) 0.062(4) 0.181(12) 0.000 0.000 0.031(2)
Co1 0.079(2) 0.072(2) 0.225(4) -0.0206(18) -0.0316(19) 0.0463(16)
C13 0.11(2) 0.086(17) 0.21(3) -0.003(16) -0.03(2) 0.050(17)
C1 0.069(15) 0.075(14) 0.23(3) -0.038(17) -0.034(18) 0.034(13)
C2 0.052(13) 0.094(15) 0.24(3) -0.073(17) -0.035(15) 0.035(11)
C3 0.11(2) 0.12(2) 0.27(4) -0.08(2) -0.09(2) 0.078(19)
C4 0.10(2) 0.13(2) 0.24(3) -0.07(2) -0.10(2) 0.075(19)
C5 0.12(2) 0.13(2) 0.44(5) 0.03(3) -0.16(3) 0.036(19)
C6 0.16(3) 0.16(3) 0.40(5) 0.05(3) -0.14(4) 0.04(3)
C7 0.17(3) 0.12(3) 0.42(6) -0.03(3) -0.14(4) 0.02(2)
C12 0.15(3) 0.13(2) 0.21(3) 0.00(2) -0.08(2) 0.09(2)
C11 0.14(3) 0.085(18) 0.22(3) -0.006(18) -0.07(3) 0.063(18)
C8 0.24(4) 0.17(3) 0.67(9) 0.12(4) -0.30(6) 0.00(3)
C9 0.26(5) 0.17(3) 0.39(5) 0.05(3) -0.16(4) 0.08(3)
C10 0.15(2) 0.085(16) 0.23(3) 0.050(17) -0.07(2) 0.023(17)
C14 0.063(15) 0.08(2) 0.34(5) -0.06(3) -0.04(3) 0.031(16)
N1 0.097(14) 0.068(11) 0.19(2) -0.023(12) -0.012(14) 0.050(12)
N2 0.099(13) 0.071(11) 0.21(2) -0.004(12) -0.055(14) 0.040(10)
O1 0.049(7) 0.068(8) 0.217(15) 0.006(8) -0.006(8) 0.027(6)
O2 0.082(11) 0.179(17) 0.26(2) 0.030(16) -0.004(12) 0.051(12)
O4 0.118(14) 0.159(16) 0.30(2) 0.064(16) -0.022(15) 0.067(13)
O3 0.127(14) 0.119(14) 0.225(19) 0.041(12) -0.004(11) 0.080(12)

loop_
_atom_type_symbol
_atom_type_description
_atom_type_scat_dispersion_real
_atom_type_scat_dispersion_imag
_atom_type_scat_source
C C 0.0033 0.0016 'International Tables Vol C Tables 4.2.6.8 and 6.1.1.4'
H H 0.0000 0.0000 'International Tables Vol C Tables 4.2.6.8 and 6.1.1.4'
N N 0.0061 0.0033 'International Tables Vol C Tables 4.2.6.8 and 6.1.1.4'
O O 0.0106 0.0060 'International Tables Vol C Tables 4.2.6.8 and 6.1.1.4'
Cl Cl 0.1484 0.1585 'International Tables Vol C Tables 4.2.6.8 and 6.1.1.4'
Co Co 0.3494 0.9721 'International Tables Vol C Tables 4.2.6.8 and 6.1.1.4'

loop_
_geom_angle_atom_site_label_1
_geom_angle_atom_site_label_2
_geom_angle_atom_site_label_3
_geom_angle
_geom_angle_site_symmetry_1
_geom_angle_site_symmetry_3
Co1 Cl Co1 91.06(10) 11_455 12_665
Co1 Cl Co1 88.94(10) 11_455 .
Co1 Cl Co1 88.94(10) 12_665 .
Co1 Cl Co1 91.06(10) 11_455 10_575
Co1 Cl Co1 91.06(10) 12_665 10_575
Co1 Cl Co1 180.0 . 10_575
Co1 Cl Co1 180.00(6) 11_455 2_675
Co1 Cl Co1 88.94(10) 12_665 2_675
Co1 Cl Co1 91.06(10) . 2_675
Co1 Cl Co1 88.94(10) 10_575 2_675
Co1 Cl Co1 88.94(10) 11_455 3_465
Co1 Cl Co1 180.0 12_665 3_465
Co1 Cl Co1 91.06(10) . 3_465
Co1 Cl Co1 88.94(10) 10_575 3_465
Co1 Cl Co1 91.06(10) 2_675 3_465
O3 Co1 O1 157.2(7) 2_675 11_455
O3 Co1 N2 97.3(8) 2_675 .
O1 Co1 N2 99.4(6) 11_455 .
O3 Co1 N1 100.3(6) 2_675 .
O1 Co1 N1 98.9(5) 11_455 .
N2 Co1 N1 75.1(9) . .
O3 Co1 O1 86.9(7) 2_675 .
O1 Co1 O1 87.97(19) 11_455 .
N2 Co1 O1 145.7(7) . .
N1 Co1 O1 70.7(8) . .
O3 Co1 Cl 78.3(6) 2_675 .
O1 Co1 Cl 79.0(4) 11_455 .
N2 Co1 Cl 140.8(6) . .
N1 Co1 Cl 144.1(8) . .
O1 Co1 Cl 73.5(3) . .
O3 Co1 O4 89.3(7) 2_675 .
O1 Co1 O4 89.2(4) 11_455 .
N2 Co1 O4 51.1(6) . .
N1 Co1 O4 126.2(8) . .
O1 Co1 O4 163.1(4) . .
Cl Co1 O4 89.6(2) . .
O1 C13 O2 124(3) . .
O1 C13 C1 118(3) . .
O2 C13 C1 119(3) . .
N1 C1 C2 122(3) . .
N1 C1 C13 114(2) . .
C2 C1 C13 124(3) . .
C3 C2 C1 115(3) . .
C2 C3 C4 125(3) . .
C5 C4 C3 127(3) . .
C5 C4 C11 122(4) . .
C3 C4 C11 110(3) . .
C6 C5 C4 119(3) . .
C5 C6 C7 121(3) . .
C12 C7 C8 122(4) . .
C12 C7 C6 116(4) . .
C8 C7 C6 122(4) . .
C7 C12 N2 120(4) . .
C7 C12 C11 123(3) . .
N2 C12 C11 117(3) . .
N1 C11 C4 130(3) . .
N1 C11 C12 114(3) . .
C4 C11 C12 116(3) . .
C9 C8 C7 116(3) . .
C8 C9 C10 119(4) . .
N2 C10 C9 125(3) . .
N2 C10 C14 108(2) . .
C9 C10 C14 127(3) . .
O3 C14 O4 127(3) . .
O3 C14 C10 124(3) . .
O4 C14 C10 109(3) . .
C11 N1 C1 117(3) . .
C11 N1 Co1 120(2) . .
C1 N1 Co1 123.0(17) . .
C10 N2 C12 118(2) . .
C10 N2 Co1 126.9(16) . .
C12 N2 Co1 115(2) . .
C13 O1 Co1 127.5(17) . 12_665
C13 O1 Co1 113.5(16) . .
Co1 O1 Co1 118.5(6) 12_665 .
C14 O4 Co1 4.0(14) . .
C14 O3 Co1 129(2) . 3_465

loop_
_geom_bond_atom_site_label_1
_geom_bond_atom_site_label_2
_geom_bond_distance
_geom_bond_site_symmetry_2
Cl Co1 2.699(3) 11_455
Cl Co1 2.699(3) 12_665
Cl Co1 2.699(3) .
Cl Co1 2.699(3) 10_575
Cl Co1 2.700(3) 2_675
Cl Co1 2.700(3) 3_465
Co1 O3 1.989(17) 2_675
Co1 O1 2.019(13) 11_455
Co1 N2 2.101(19) .
Co1 N1 2.122(18) .
Co1 O1 2.376(13) .
Co1 O4 4.36(2) .
C13 O1 1.26(3) .
C13 O2 1.30(3) .
C13 C1 1.48(3) .
C1 N1 1.30(3) .
C1 C2 1.46(3) .
C2 C3 1.34(3) .
C3 C4 1.40(3) .
C4 C5 1.39(4) .
C4 C11 1.40(3) .
C5 C6 1.31(4) .
C6 C7 1.50(5) .
C7 C12 1.35(4) .
C7 C8 1.44(6) .
C12 N2 1.40(3) .
C12 C11 1.42(4) .
C11 N1 1.30(3) .
C8 C9 1.38(4) .
C9 C10 1.39(3) .
C10 N2 1.31(3) .
C10 C14 1.58(4) .
C14 O3 1.12(4) .
C14 O4 1.31(4) .
O1 Co1 2.019(13) 12_665
O3 Co1 1.989(17) 3_465
